data_7709684
loop_
_publ_author_name
'KANETOMO, Takuya'
'Ni, Zhen'
'Enomoto, Masaya'

_publ_section_title
;
 Hydrogen-Bonded Cobalt(II)-Organic Framework: Normal and Reverse
 Spin-Crossover Behaviours
;
_journal_name_full 'Dalton Transactions'
_journal_paper_doi 10.1039/D2DT00453D
_journal_year 2022
_chemical_formula_moiety 'C34 H20 Co N6 O8'
_chemical_formula_sum 'C34 H20 Co N6 O8'
_chemical_formula_weight 699.49
_chemical_melting_point 445
_chemical_name_systematic 'cobalt(II) bis(5H-2.2':6',2"-terpyridine-5,5"-diyl biscarboxylato)'
_space_group_crystal_system tetragonal
_space_group_IT_number 86
_space_group_name_Hall '-P 4bc'
_space_group_name_H-M_alt 'P 42/n :2'
_atom_sites_solution_hydrogens geom
_atom_sites_solution_primary dual
_audit_creation_date 2021-11-25
_audit_creation_method
;
Olex2 1.3
(compiled 2020.11.12 svn.r5f609507 for OlexSys, GUI svn.r6272)
;
_audit_update_record
;
2022-01-19 deposited with the CCDC.	2022-03-08 downloaded from the CCDC.
;
_cell_angle_alpha 90
_cell_angle_beta 90
_cell_angle_gamma 90
_cell_formula_units_Z 4
_cell_length_a 14.3814(2)
_cell_length_b 14.3814(2)
_cell_length_c 18.3531(4)
_cell_measurement_reflns_used 10853
_cell_measurement_temperature 93
_cell_measurement_theta_max 28.9860
_cell_measurement_theta_min 2.2120
_cell_volume 3795.87(11)
_computing_cell_refinement 'CrysAlisPro 1.171.40.67a (Rigaku OD, 2019)'
_computing_data_collection 'CrysAlisPro 1.171.40.67a (Rigaku OD, 2019)'
_computing_data_reduction 'CrysAlisPro 1.171.40.67a (Rigaku OD, 2019)'
_computing_molecular_graphics 'Olex2 1.3 (Dolomanov et al., 2009)'
_computing_publication_material 'Olex2 1.3 (Dolomanov et al., 2009)'
_computing_structure_refinement 'SHELXL 2018/3 (Sheldrick, 2015)'
_computing_structure_solution 'SHELXT  (Sheldrick, 2015)'
_diffrn_ambient_temperature 93
_diffrn_detector 'Hybrid Pixel Array Detector'
_diffrn_detector_area_resol_mean 5.8140
_diffrn_measured_fraction_theta_full 0.999
_diffrn_measured_fraction_theta_max 0.891
_diffrn_measurement_details
;
List of Runs (angles in degrees, time in seconds):

  # Type    Start    End  Width  t~exp~   \w     \q     \k     \f   Frames
#--------------------------------------------------------------------------
  1  \w    -61.00  77.00   0.50    2.15    --   -4.70  28.00 -30.00  276
  2  \w     61.00  89.00   0.50    2.15    --    4.70  46.00-180.00   56
  3  \w    -31.00  -5.00   0.50    2.15    --    4.70  46.00-180.00   52
;
_diffrn_measurement_device 'four-circle diffractometer'
_diffrn_measurement_device_type 'XtaLAB AFC10 (RCD3): quarter-chi single'
_diffrn_measurement_method '\w scans'
_diffrn_orient_matrix_type 'CrysAlisPro convention (1999,Acta A55,543-557)'
_diffrn_orient_matrix_UB_11 0.0150559000
_diffrn_orient_matrix_UB_12 -0.0441446000
_diffrn_orient_matrix_UB_13 -0.0125585000
_diffrn_orient_matrix_UB_21 0.0466045000
_diffrn_orient_matrix_UB_22 0.0161091000
_diffrn_orient_matrix_UB_23 -0.0005286000
_diffrn_orient_matrix_UB_31 0.0058224000
_diffrn_orient_matrix_UB_32 -0.0149483000
_diffrn_orient_matrix_UB_33 0.0365529000
_diffrn_radiation_monochromator mirror
_diffrn_radiation_probe x-ray
_diffrn_radiation_type 'Mo K\a'
_diffrn_radiation_wavelength 0.71073
_diffrn_reflns_av_R_equivalents 0.0258
_diffrn_reflns_av_unetI/netI 0.0204
_diffrn_reflns_Laue_measured_fraction_full 0.999
_diffrn_reflns_Laue_measured_fraction_max 0.891
_diffrn_reflns_limit_h_max 19
_diffrn_reflns_limit_h_min -16
_diffrn_reflns_limit_k_max 17
_diffrn_reflns_limit_k_min -19
_diffrn_reflns_limit_l_max 20
_diffrn_reflns_limit_l_min -24
_diffrn_reflns_number 22752
_diffrn_reflns_point_group_measured_fraction_full 0.999
_diffrn_reflns_point_group_measured_fraction_max 0.891
_diffrn_reflns_theta_full 25.242
_diffrn_reflns_theta_max 29.030
_diffrn_reflns_theta_min 2.219
_diffrn_source 'Rotating-anode X-ray tube (dual wavelength)'
_diffrn_source_type 'Rigaku (Mo) X-ray DW Source'
_exptl_absorpt_coefficient_mu 0.505
_exptl_absorpt_correction_T_max 1.000
_exptl_absorpt_correction_T_min 0.522
_exptl_absorpt_correction_type gaussian
_exptl_absorpt_process_details
;
CrysAlisPro 1.171.40.67a (Rigaku Oxford Diffraction, 2019)
Numerical absorption correction based on gaussian integration over
			a multifaceted crystal model
Empirical absorption correction using spherical harmonics,
 implemented in SCALE3 ABSPACK scaling algorithm.
;
_exptl_crystal_colour 'clear dark red'
_exptl_crystal_colour_lustre clear
_exptl_crystal_colour_modifier dark
_exptl_crystal_colour_primary red
_exptl_crystal_density_diffrn 1.224
_exptl_crystal_description block
_exptl_crystal_F_000 1428
_exptl_crystal_preparation 'Magnetic properties'
_exptl_crystal_recrystallization_method 'Re-crystallisation from solvent: N,N-dimethylformamide, water, 1,4-dioxane'
_exptl_crystal_size_max 0.364
_exptl_crystal_size_mid 0.186
_exptl_crystal_size_min 0.128
_refine_diff_density_max 0.270
_refine_diff_density_min -0.323
_refine_diff_density_rms 0.040
_refine_ls_extinction_method none
_refine_ls_goodness_of_fit_ref 1.050
_refine_ls_hydrogen_treatment constr
_refine_ls_matrix_type full
_refine_ls_number_parameters 223
_refine_ls_number_reflns 4512
_refine_ls_number_restraints 0
_refine_ls_restrained_S_all 1.050
_refine_ls_R_factor_all 0.0374
_refine_ls_R_factor_gt 0.0311
_refine_ls_shift/su_max 0.001
_refine_ls_shift/su_mean 0.000
_refine_ls_structure_factor_coef Fsqd
_refine_ls_weighting_details 'w=1/[\s^2^(Fo^2^)+(0.0398P)^2^+1.1864P] where P=(Fo^2^+2Fc^2^)/3'
_refine_ls_weighting_scheme calc
_refine_ls_wR_factor_gt 0.0807
_refine_ls_wR_factor_ref 0.0830
_reflns_Friedel_coverage 0.000
_reflns_number_gt 3811
_reflns_number_total 4512
_reflns_threshold_expression 'I > 2\s(I)'
_cod_data_source_file d2dt00453d2.cif
_cod_data_source_block exp_2621
_cod_original_cell_volume 3795.87(13)
_cod_original_sg_symbol_H-M 'P 42/n'
_cod_database_code 7709684
_shelx_shelxl_version_number 2018/3
_chemical_oxdiff_formula 'C20 H15 O5 N4 Co'
_shelx_space_group_comment
;
The symmetry employed for this shelxl refinement is uniquely defined
by the following loop, which should always be used as a source of
symmetry information in preference to the above space-group names.
They are only intended as comments.
;
_reflns_odcompleteness_completeness 99.85
_reflns_odcompleteness_iscentric 1
_reflns_odcompleteness_theta 26.32
_olex2_refinement_description
;
1. Fixed Uiso
 At 1.2 times of:
  All C(H) groups
 At 1.5 times of:
  All O(H) groups
2.a Aromatic/amide H refined with riding coordinates:
 C7(H7), C15(H15), C1(H1), C4(H4), C9(H9), C3(H3), C8(H8), C12(H12), C13(H13)
2.b Idealised tetrahedral OH refined as rotating group:
 O2(H2)
;
_smtbx_masks_void_probe_radius 1.2
_smtbx_masks_void_truncation_radius 1.2
_platon_squeeze_void_probe_radius 1.20
_olex2_submission_special_instructions 'No special instructions were received'
_oxdiff_exptl_absorpt_empirical_details
;
Empirical correction (ABSPACK) includes:
- Absorption correction using spherical harmonics
- Frame scaling
;
_oxdiff_exptl_absorpt_empirical_full_max 1.453
_oxdiff_exptl_absorpt_empirical_full_min 0.730

loop_
_space_group_symop_operation_xyz
'x, y, z'
'-x+1/2, -y+1/2, z'
'-y, x+1/2, z+1/2'
'y+1/2, -x, z+1/2'
'-x, -y, -z'
'x-1/2, y-1/2, -z'
'y, -x-1/2, -z-1/2'
'-y-1/2, x, -z-1/2'

loop_
_atom_site_label
_atom_site_type_symbol
_atom_site_fract_x
_atom_site_fract_y
_atom_site_fract_z
_atom_site_U_iso_or_equiv
_atom_site_adp_type
_atom_site_occupancy
_atom_site_site_symmetry_order
_atom_site_calc_flag
_atom_site_refinement_flags_posn
_atom_site_refinement_flags_adp
_atom_site_refinement_flags_occupancy
_atom_site_disorder_assembly
_atom_site_disorder_group
Co1 Co 0.750000 0.750000 0.50175(2) 0.01941(8) Uani 1 2 d S T P . .
O3 O 0.44182(7) 0.86365(7) 0.33554(5) 0.0378(2) Uani 1 1 d . . . . .
O2 O 1.04605(8) 0.81292(7) 0.78058(6) 0.0398(3) Uani 1 1 d . . . . .
H2 H 1.072814 0.858224 0.800452 0.060 Uiso 1 1 calc R U . . .
N2 N 0.77900(7) 0.61248(7) 0.48998(5) 0.0218(2) Uani 1 1 d . . . . .
O4 O 0.41146(7) 0.75845(9) 0.24902(5) 0.0393(3) Uani 1 1 d . . . . .
O1 O 0.98148(8) 0.92337(7) 0.71055(6) 0.0402(3) Uani 1 1 d . . . . .
N1 N 0.85286(7) 0.72452(7) 0.58304(6) 0.0238(2) Uani 1 1 d . . . . .
N3 N 0.65263(7) 0.70655(7) 0.42110(6) 0.0254(2) Uani 1 1 d . . . . .
C6 C 0.84620(9) 0.57298(8) 0.53034(7) 0.0231(2) Uani 1 1 d . . . . .
C5 C 0.88670(8) 0.63648(8) 0.58538(7) 0.0230(2) Uani 1 1 d . . . . .
C10 C 0.73826(9) 0.56556(9) 0.43535(7) 0.0252(3) Uani 1 1 d . . . . .
C11 C 0.66526(9) 0.61861(9) 0.39666(7) 0.0263(3) Uani 1 1 d . . . . .
C7 C 0.87435(10) 0.48185(9) 0.51764(8) 0.0294(3) Uani 1 1 d . . . . .
H7 H 0.920435 0.453457 0.547313 0.035 Uiso 1 1 calc R U . . .
C15 C 0.58613(9) 0.75804(9) 0.39033(7) 0.0288(3) Uani 1 1 d . . . . .
H15 H 0.576457 0.819402 0.407930 0.035 Uiso 1 1 calc R U . . .
C1 C 0.88857(9) 0.78695(9) 0.62915(7) 0.0271(3) Uani 1 1 d . . . . .
H1 H 0.865621 0.848851 0.627500 0.032 Uiso 1 1 calc R U . . .
C2 C 0.95741(10) 0.76577(9) 0.67923(7) 0.0287(3) Uani 1 1 d . . . . .
C14 C 0.53031(9) 0.72607(10) 0.33371(7) 0.0296(3) Uani 1 1 d . . . . .
C4 C 0.95434(10) 0.60974(9) 0.63475(7) 0.0307(3) Uani 1 1 d . . . . .
H4 H 0.975756 0.547271 0.636023 0.037 Uiso 1 1 calc R U . . .
C9 C 0.76533(10) 0.47514(9) 0.41854(7) 0.0321(3) Uani 1 1 d . . . . .
H9 H 0.737625 0.442685 0.379025 0.039 Uiso 1 1 calc R U . . .
C3 C 0.99047(10) 0.67543(10) 0.68241(8) 0.0329(3) Uani 1 1 d . . . . .
H3 H 1.037111 0.658671 0.716629 0.040 Uiso 1 1 calc R U . . .
C17 C 0.45434(9) 0.78687(10) 0.30278(7) 0.0313(3) Uani 1 1 d . . . . .
C16 C 0.99698(10) 0.84226(9) 0.72572(8) 0.0313(3) Uani 1 1 d . . . . .
C8 C 0.83358(10) 0.43348(9) 0.46069(8) 0.0330(3) Uani 1 1 d . . . . .
H8 H 0.852480 0.371536 0.450507 0.040 Uiso 1 1 calc R U . . .
C12 C 0.61295(10) 0.58203(10) 0.34006(8) 0.0343(3) Uani 1 1 d . . . . .
H12 H 0.623444 0.520358 0.323442 0.041 Uiso 1 1 calc R U . . .
C13 C 0.54512(10) 0.63696(10) 0.30818(8) 0.0358(3) Uani 1 1 d . . . . .
H13 H 0.508982 0.613467 0.268961 0.043 Uiso 1 1 calc R U . . .

loop_
_atom_site_aniso_label
_atom_site_aniso_U_11
_atom_site_aniso_U_22
_atom_site_aniso_U_33
_atom_site_aniso_U_23
_atom_site_aniso_U_13
_atom_site_aniso_U_12
Co1 0.02144(12) 0.01779(12) 0.01900(13) 0.000 0.000 0.00348(8)
O3 0.0385(6) 0.0415(6) 0.0333(5) -0.0010(5) -0.0094(4) 0.0141(4)
O2 0.0499(6) 0.0328(5) 0.0368(6) -0.0014(5) -0.0139(5) -0.0123(5)
N2 0.0250(5) 0.0210(5) 0.0194(5) -0.0002(4) 0.0011(4) 0.0004(4)
O4 0.0308(5) 0.0590(7) 0.0280(5) -0.0032(5) -0.0084(4) 0.0069(5)
O1 0.0572(7) 0.0295(5) 0.0340(5) 0.0007(4) -0.0050(5) -0.0095(5)
N1 0.0246(5) 0.0234(5) 0.0233(5) -0.0011(4) 0.0017(4) 0.0009(4)
N3 0.0282(5) 0.0255(5) 0.0223(5) -0.0045(4) -0.0035(4) 0.0055(4)
C6 0.0257(6) 0.0231(6) 0.0204(6) 0.0028(5) 0.0011(5) -0.0002(5)
C5 0.0240(6) 0.0219(6) 0.0230(6) 0.0019(5) 0.0016(5) -0.0010(5)
C10 0.0301(6) 0.0243(6) 0.0211(6) -0.0015(5) -0.0009(5) 0.0013(5)
C11 0.0292(6) 0.0256(6) 0.0240(6) -0.0043(5) -0.0016(5) 0.0018(5)
C7 0.0345(7) 0.0240(6) 0.0298(7) 0.0026(5) -0.0035(6) 0.0038(5)
C15 0.0313(7) 0.0292(7) 0.0259(6) -0.0057(5) -0.0047(5) 0.0069(5)
C1 0.0304(7) 0.0231(6) 0.0277(6) -0.0022(5) 0.0036(5) -0.0010(5)
C2 0.0330(7) 0.0290(7) 0.0240(6) -0.0002(5) -0.0006(5) -0.0073(5)
C14 0.0275(6) 0.0363(7) 0.0249(6) -0.0025(6) -0.0045(5) 0.0051(5)
C4 0.0359(7) 0.0252(6) 0.0310(7) 0.0031(5) -0.0086(6) -0.0001(5)
C9 0.0437(8) 0.0251(6) 0.0275(7) -0.0064(5) -0.0067(6) 0.0038(6)
C3 0.0378(7) 0.0303(7) 0.0308(7) 0.0043(6) -0.0104(6) -0.0038(6)
C17 0.0267(7) 0.0441(8) 0.0233(6) 0.0025(6) -0.0006(5) 0.0053(6)
C16 0.0380(8) 0.0281(7) 0.0277(6) 0.0004(6) -0.0002(6) -0.0097(6)
C8 0.0439(8) 0.0213(6) 0.0337(7) -0.0032(6) -0.0028(6) 0.0060(6)
C12 0.0394(8) 0.0309(7) 0.0326(7) -0.0113(6) -0.0094(6) 0.0052(6)
C13 0.0381(8) 0.0392(8) 0.0300(7) -0.0099(6) -0.0112(6) 0.0033(6)

loop_
_atom_type_symbol
_atom_type_description
_atom_type_scat_dispersion_real
_atom_type_scat_dispersion_imag
_atom_type_scat_source
C C 0.0033 0.0016 'International Tables Vol C Tables 4.2.6.8 and 6.1.1.4'
H H 0.0000 0.0000 'International Tables Vol C Tables 4.2.6.8 and 6.1.1.4'
Co Co 0.3494 0.9721 'International Tables Vol C Tables 4.2.6.8 and 6.1.1.4'
N N 0.0061 0.0033 'International Tables Vol C Tables 4.2.6.8 and 6.1.1.4'
O O 0.0106 0.0060 'International Tables Vol C Tables 4.2.6.8 and 6.1.1.4'

loop_
_exptl_crystal_face_index_h
_exptl_crystal_face_index_k
_exptl_crystal_face_index_l
_exptl_crystal_face_perp_dist
7 -19 3 0.1107
13 15 1 0.0772
-13 -16 0 0.0547
-7 10 21 0.1793
5 -7 -23 0.1527
12 -16 3 0.1268
7 -11 20 0.1696
-4 8 -23 0.1146
12 7 19 0.1763
-10 -4 -22 0.1047
5 13 -18 0.1073
-12 16 -1 0.0527
8 -11 -19 0.1423
15 2 17 0.1602
-13 0 -20 0.0897
11 10 -17 0.1050
19 8 2 0.0871
-16 -9 12 0.1007
-9 -9 20 0.1482
-19 -6 -1 0.0315

loop_
_geom_angle_atom_site_label_1
_geom_angle_atom_site_label_2
_geom_angle_atom_site_label_3
_geom_angle
_geom_angle_site_symmetry_1
_geom_angle_site_symmetry_3
_geom_angle_publ_flag
N2 Co1 N2 167.80(6) 2_665 . ?
N2 Co1 N1 76.40(4) . . ?
N2 Co1 N1 112.57(4) 2_665 . ?
N2 Co1 N1 112.57(4) . 2_665 ?
N2 Co1 N1 76.40(4) 2_665 2_665 ?
N2 Co1 N3 77.04(4) 2_665 2_665 ?
N2 Co1 N3 94.40(4) 2_665 . ?
N2 Co1 N3 77.04(4) . . ?
N2 Co1 N3 94.39(4) . 2_665 ?
N1 Co1 N1 91.22(6) . 2_665 ?
N3 Co1 N1 94.62(4) . 2_665 ?
N3 Co1 N1 153.03(4) . . ?
N3 Co1 N1 94.62(4) 2_665 . ?
N3 Co1 N1 153.03(4) 2_665 2_665 ?
N3 Co1 N3 92.02(6) 2_665 . ?
C16 O2 H2 109.5 . . ?
C6 N2 Co1 120.02(8) . . ?
C10 N2 Co1 118.60(8) . . ?
C10 N2 C6 120.86(11) . . ?
C5 N1 Co1 115.54(8) . . ?
C1 N1 Co1 126.45(9) . . ?
C1 N1 C5 117.96(11) . . ?
C11 N3 Co1 114.57(8) . . ?
C15 N3 Co1 127.01(9) . . ?
C15 N3 C11 118.30(11) . . ?
N2 C6 C5 113.46(11) . . ?
N2 C6 C7 121.01(11) . . ?
C7 C6 C5 125.50(11) . . ?
N1 C5 C6 114.38(11) . . ?
N1 C5 C4 122.14(11) . . ?
C4 C5 C6 123.47(11) . . ?
N2 C10 C11 114.13(11) . . ?
N2 C10 C9 120.85(12) . . ?
C9 C10 C11 125.02(12) . . ?
N3 C11 C10 114.70(11) . . ?
N3 C11 C12 122.00(12) . . ?
C12 C11 C10 123.30(12) . . ?
C6 C7 H7 120.8 . . ?
C8 C7 C6 118.43(12) . . ?
C8 C7 H7 120.8 . . ?
N3 C15 H15 118.5 . . ?
N3 C15 C14 123.10(12) . . ?
C14 C15 H15 118.5 . . ?
N1 C1 H1 118.4 . . ?
N1 C1 C2 123.19(12) . . ?
C2 C1 H1 118.4 . . ?
C1 C2 C16 119.09(12) . . ?
C3 C2 C1 118.66(12) . . ?
C3 C2 C16 122.18(12) . . ?
C15 C14 C17 120.46(12) . . ?
C13 C14 C15 118.10(12) . . ?
C13 C14 C17 121.43(12) . . ?
C5 C4 H4 120.4 . . ?
C5 C4 C3 119.11(12) . . ?
C3 C4 H4 120.4 . . ?
C10 C9 H9 120.7 . . ?
C8 C9 C10 118.56(12) . . ?
C8 C9 H9 120.7 . . ?
C2 C3 C4 118.91(12) . . ?
C2 C3 H3 120.5 . . ?
C4 C3 H3 120.5 . . ?
O3 C17 C14 115.35(12) . . ?
O4 C17 O3 126.58(13) . . ?
O4 C17 C14 118.08(13) . . ?
O2 C16 C2 114.04(12) . . ?
O1 C16 O2 125.90(13) . . ?
O1 C16 C2 120.06(13) . . ?
C7 C8 H8 119.9 . . ?
C9 C8 C7 120.25(12) . . ?
C9 C8 H8 119.9 . . ?
C11 C12 H12 120.6 . . ?
C13 C12 C11 118.84(13) . . ?
C13 C12 H12 120.6 . . ?
C14 C13 C12 119.65(13) . . ?
C14 C13 H13 120.2 . . ?
C12 C13 H13 120.2 . . ?

loop_
_geom_bond_atom_site_label_1
_geom_bond_atom_site_label_2
_geom_bond_distance
_geom_bond_site_symmetry_2
_geom_bond_publ_flag
Co1 N2 2.0327(10) 2_665 ?
Co1 N2 2.0327(10) . ?
Co1 N1 2.1326(11) 2_665 ?
Co1 N1 2.1326(11) . ?
Co1 N3 2.1313(11) 2_665 ?
Co1 N3 2.1313(11) . ?
O3 C17 1.2701(17) . ?
O2 H2 0.8400 . ?
O2 C16 1.2999(18) . ?
N2 C6 1.3437(16) . ?
N2 C10 1.3431(16) . ?
O4 C17 1.2332(17) . ?
O1 C16 1.2198(17) . ?
N1 C5 1.3571(16) . ?
N1 C1 1.3365(16) . ?
N3 C11 1.3541(16) . ?
N3 C15 1.3348(17) . ?
C6 C5 1.4811(17) . ?
C6 C7 1.3913(18) . ?
C5 C4 1.3840(18) . ?
C10 C11 1.4794(18) . ?
C10 C9 1.3921(18) . ?
C11 C12 1.3862(18) . ?
C7 H7 0.9500 . ?
C7 C8 1.386(2) . ?
C15 H15 0.9500 . ?
C15 C14 1.3913(18) . ?
C1 H1 0.9500 . ?
C1 C2 1.3848(19) . ?
C2 C3 1.385(2) . ?
C2 C16 1.5039(18) . ?
C14 C17 1.5101(18) . ?
C14 C13 1.381(2) . ?
C4 H4 0.9500 . ?
C4 C3 1.3882(19) . ?
C9 H9 0.9500 . ?
C9 C8 1.386(2) . ?
C3 H3 0.9500 . ?
C8 H8 0.9500 . ?
C12 H12 0.9500 . ?
C12 C13 1.385(2) . ?
C13 H13 0.9500 . ?

loop_
_geom_torsion_atom_site_label_1
_geom_torsion_atom_site_label_2
_geom_torsion_atom_site_label_3
_geom_torsion_atom_site_label_4
_geom_torsion
_geom_torsion_site_symmetry_1
_geom_torsion_site_symmetry_2
_geom_torsion_site_symmetry_3
_geom_torsion_site_symmetry_4
_geom_torsion_publ_flag
Co1 N2 C6 C5 5.25(14) . . . . ?
Co1 N2 C6 C7 -172.78(10) . . . . ?
Co1 N2 C10 C11 -8.73(14) . . . . ?
Co1 N2 C10 C9 170.94(10) . . . . ?
Co1 N1 C5 C6 0.26(13) . . . . ?
Co1 N1 C5 C4 179.41(10) . . . . ?
Co1 N1 C1 C2 -178.03(10) . . . . ?
Co1 N3 C11 C10 5.71(14) . . . . ?
Co1 N3 C11 C12 -174.65(11) . . . . ?
Co1 N3 C15 C14 174.63(10) . . . . ?
N2 C6 C5 N1 -3.39(15) . . . . ?
N2 C6 C5 C4 177.47(12) . . . . ?
N2 C6 C7 C8 2.1(2) . . . . ?
N2 C10 C11 N3 1.57(17) . . . . ?
N2 C10 C11 C12 -178.06(13) . . . . ?
N2 C10 C9 C8 1.7(2) . . . . ?
N1 C5 C4 C3 -1.5(2) . . . . ?
N1 C1 C2 C3 -0.7(2) . . . . ?
N1 C1 C2 C16 176.43(12) . . . . ?
N3 C11 C12 C13 -0.7(2) . . . . ?
N3 C15 C14 C17 178.18(13) . . . . ?
N3 C15 C14 C13 -0.3(2) . . . . ?
C6 N2 C10 C11 179.59(11) . . . . ?
C6 N2 C10 C9 -0.75(19) . . . . ?
C6 C5 C4 C3 177.55(12) . . . . ?
C6 C7 C8 C9 -1.1(2) . . . . ?
C5 N1 C1 C2 -0.58(19) . . . . ?
C5 C6 C7 C8 -175.68(13) . . . . ?
C5 C4 C3 C2 0.2(2) . . . . ?
C10 N2 C6 C5 176.82(11) . . . . ?
C10 N2 C6 C7 -1.21(18) . . . . ?
C10 C11 C12 C13 178.93(13) . . . . ?
C10 C9 C8 C7 -0.8(2) . . . . ?
C11 N3 C15 C14 -1.0(2) . . . . ?
C11 C10 C9 C8 -178.64(13) . . . . ?
C11 C12 C13 C14 -0.7(2) . . . . ?
C7 C6 C5 N1 174.53(12) . . . . ?
C7 C6 C5 C4 -4.6(2) . . . . ?
C15 N3 C11 C10 -178.11(12) . . . . ?
C15 N3 C11 C12 1.5(2) . . . . ?
C15 C14 C17 O3 -5.1(2) . . . . ?
C15 C14 C17 O4 174.50(13) . . . . ?
C15 C14 C13 C12 1.2(2) . . . . ?
C1 N1 C5 C6 -177.47(11) . . . . ?
C1 N1 C5 C4 1.69(18) . . . . ?
C1 C2 C3 C4 0.8(2) . . . . ?
C1 C2 C16 O2 166.35(13) . . . . ?
C1 C2 C16 O1 -13.3(2) . . . . ?
C9 C10 C11 N3 -178.08(13) . . . . ?
C9 C10 C11 C12 2.3(2) . . . . ?
C3 C2 C16 O2 -16.7(2) . . . . ?
C3 C2 C16 O1 163.62(14) . . . . ?
C17 C14 C13 C12 -177.30(14) . . . . ?
C16 C2 C3 C4 -176.18(13) . . . . ?
C13 C14 C17 O3 173.37(14) . . . . ?
C13 C14 C17 O4 -7.0(2) . . . . ?

loop_
_platon_squeeze_void_nr
_platon_squeeze_void_average_x
_platon_squeeze_void_average_y
_platon_squeeze_void_average_z
_platon_squeeze_void_volume
_platon_squeeze_void_count_electrons
_platon_squeeze_void_content
1 -0.003 0.003 0.500 482 156 '2.6 C3H7NO,5 H2O'
2 -0.069 0.431 0.000 482 156 '2.6 C3H7NO,5 H2O'
3 0.250 0.250 0.750 29 0 ' '
4 0.250 0.250 0.250 10 0 ' '
5 0.750 0.750 0.250 29 0 ' '
6 0.750 0.750 0.750 10 0 ' '

loop_
_exptl_oxdiff_crystal_face_indexfrac_h
_exptl_oxdiff_crystal_face_indexfrac_k
_exptl_oxdiff_crystal_face_indexfrac_l
_exptl_oxdiff_crystal_face_x
_exptl_oxdiff_crystal_face_y
_exptl_oxdiff_crystal_face_z
6.5898 -19.0637 2.6344 0.9077 -0.0014 0.4196
13.0742 15.4992 0.5336 -0.4941 0.8587 -0.1361
-12.9475 -15.6098 0.1784 0.4919 -0.8550 0.1645
-6.9382 10.1344 20.5829 -0.8103 -0.1710 0.5605
5.3755 -7.2493 -23.1655 0.6919 0.1460 -0.7071
11.6366 -16.3853 3.4133 0.8557 0.2766 0.4375
6.6033 -11.3635 19.6989 0.3537 0.1143 0.9284
-3.6221 7.7070 -23.4777 -0.0999 -0.0322 -0.9945
11.6297 6.8293 19.3299 -0.3691 0.6418 0.6722
-10.2246 -4.2782 -21.6721 0.3071 -0.5340 -0.7878
5.3569 13.2160 -18.3876 -0.2718 0.4723 -0.8385
-11.8844 16.4153 -0.7434 -0.8942 -0.2890 -0.3418
7.5827 -11.3574 -19.1213 0.8557 0.1805 -0.4850
14.9484 1.8488 17.3289 -0.0742 0.7173 0.6928
-13.2841 -0.4112 -19.5457 0.0636 -0.6154 -0.7857
11.4747 10.3469 -16.7475 -0.0737 0.7103 -0.7000
18.5217 8.1388 1.7875 -0.1029 0.9934 0.0515
-15.7083 -8.7341 11.9697 -0.0013 -0.8791 0.4766
-9.3110 -8.8508 20.0101 -0.0008 -0.5871 0.8095
-19.2631 -6.3035 -0.8149 -0.0015 -0.9989 -0.0477
